data_7705542
loop_
_publ_author_name
'Reis Concei\,c\~ao, Nuno'
'Nesterova, Oksana V.'
'Rajn\'ak, Cyril'
'Bo\<ca, Roman'
'Pombeiro, Armando J. L.'
'Guedes da Silva, M F\'atima C'
'Nesterov, Dmytro S.'

_publ_section_title
;
 New members of the polynuclear manganese family: MnMn single-molecule
 magnets and MnMn antiferromagnetic complexes. Synthesis and
 magnetostructural correlations.
;
_journal_issue 40
_journal_name_full 'Dalton transactions (Cambridge, England : 2003)'
_journal_page_first 13970
_journal_page_last 13985
_journal_paper_doi 10.1039/d0dt02652b
_journal_volume 49
_journal_year 2020
_chemical_formula_sum 'C96 H192 Mn11 N6 O34'
_chemical_formula_weight 2578.88
_space_group_crystal_system monoclinic
_space_group_IT_number 15
_space_group_name_Hall '-C 2yc'
_space_group_name_H-M_alt 'C 1 2/c 1'
_atom_sites_solution_hydrogens mixed
_audit_creation_method SHELXL-2018/3
_audit_update_record
;
2020-05-27 deposited with the CCDC.	2020-09-01 downloaded from the CCDC.
;
_cell_angle_alpha 90
_cell_angle_beta 116.407(5)
_cell_angle_gamma 90
_cell_formula_units_Z 4
_cell_length_a 25.906(3)
_cell_length_b 20.793(2)
_cell_length_c 24.835(4)
_cell_measurement_reflns_used 1959
_cell_measurement_temperature 150(2)
_cell_measurement_theta_max 15.25
_cell_measurement_theta_min 2.63
_cell_volume 11982(3)
_computing_cell_refinement 'Bruker SAINT'
_computing_data_collection 'Bruker APEX2'
_computing_data_reduction 'Bruker SAINT'
_computing_structure_refinement 'SHELXL-2018/3 (Sheldrick, 2018)'
_computing_structure_solution 'SHELXT-2014/5 (Sheldrick, 2014)'
_diffrn_ambient_temperature 150(2)
_diffrn_measured_fraction_theta_full 0.994
_diffrn_measured_fraction_theta_max 0.985
_diffrn_measurement_device_type 'Bruker APEX-II CCD'
_diffrn_measurement_method '\f and \w scans'
_diffrn_radiation_monochromator graphite
_diffrn_radiation_source 'sealed tube'
_diffrn_radiation_type MoK\a
_diffrn_radiation_wavelength 0.71073
_diffrn_reflns_av_R_equivalents 0.2067
_diffrn_reflns_av_unetI/netI 0.2852
_diffrn_reflns_Laue_measured_fraction_full 0.994
_diffrn_reflns_Laue_measured_fraction_max 0.985
_diffrn_reflns_limit_h_max 32
_diffrn_reflns_limit_h_min -31
_diffrn_reflns_limit_k_max 25
_diffrn_reflns_limit_k_min -23
_diffrn_reflns_limit_l_max 31
_diffrn_reflns_limit_l_min -31
_diffrn_reflns_number 42155
_diffrn_reflns_point_group_measured_fraction_full 0.994
_diffrn_reflns_point_group_measured_fraction_max 0.985
_diffrn_reflns_theta_full 25.242
_diffrn_reflns_theta_max 26.488
_diffrn_reflns_theta_min 2.516
_exptl_absorpt_coefficient_mu 1.191
_exptl_absorpt_correction_T_max 0.7454
_exptl_absorpt_correction_T_min 0.5855
_exptl_absorpt_correction_type multi-scan
_exptl_absorpt_process_details 'SADABS 2014/5'
_exptl_crystal_colour brown
_exptl_crystal_density_diffrn 1.430
_exptl_crystal_description block
_exptl_crystal_F_000 5428
_refine_diff_density_max 1.126
_refine_diff_density_min -0.698
_refine_diff_density_rms 0.138
_refine_ls_extinction_coef 0.0008(3)
_refine_ls_extinction_expression Fc^*^=kFc[1+0.001xFc^2^\l^3^/sin(2\q)]^-1/4^
_refine_ls_extinction_method 'SHELXL-2018/3 (Sheldrick 2018)'
_refine_ls_goodness_of_fit_ref 1.049
_refine_ls_hydrogen_treatment constr
_refine_ls_matrix_type full
_refine_ls_number_parameters 528
_refine_ls_number_reflns 12231
_refine_ls_number_restraints 119
_refine_ls_restrained_S_all 1.054
_refine_ls_R_factor_all 0.3273
_refine_ls_R_factor_gt 0.1289
_refine_ls_shift/su_max 0.000
_refine_ls_shift/su_mean 0.000
_refine_ls_structure_factor_coef Fsqd
_refine_ls_weighting_details 'w=1/[\s^2^(Fo^2^)+(0.2000P)^2^] where P=(Fo^2^+2Fc^2^)/3'
_refine_ls_weighting_scheme calc
_refine_ls_wR_factor_gt 0.3278
_refine_ls_wR_factor_ref 0.4380
_reflns_Friedel_coverage 0.000
_reflns_number_gt 3709
_reflns_number_total 12231
_reflns_threshold_expression 'I > 2\s(I)'
_cod_data_source_file d0dt02652b2.cif
_cod_data_source_block mn7astr
_cod_depositor_comments 'Adding full bibliography for 7705539--7705542.cif.'
_cod_original_sg_symbol_H-M 'C 2/c'
_cod_database_code 7705542
_shelx_shelxl_version_number 2018/3
_shelx_space_group_comment
;
The symmetry employed for this shelxl refinement is uniquely defined
by the following loop, which should always be used as a source of
symmetry information in preference to the above space-group names.
They are only intended as comments.
;

loop_
_space_group_symop_operation_xyz
'x, y, z'
'-x, y, -z+1/2'
'x+1/2, y+1/2, z'
'-x+1/2, y+1/2, -z+1/2'
'-x, -y, -z'
'x, -y, z-1/2'
'-x+1/2, -y+1/2, -z'
'x+1/2, -y+1/2, z-1/2'

loop_
_atom_site_label
_atom_site_type_symbol
_atom_site_fract_x
_atom_site_fract_y
_atom_site_fract_z
_atom_site_U_iso_or_equiv
_atom_site_adp_type
_atom_site_occupancy
_atom_site_site_symmetry_order
_atom_site_calc_flag
_atom_site_refinement_flags_posn
_atom_site_refinement_flags_adp
_atom_site_refinement_flags_occupancy
_atom_site_disorder_assembly
_atom_site_disorder_group
Mn1 Mn 0.000000 0.48391(13) 0.250000 0.0539(9) Uani 1 2 d S T P . .
O1 O 0.0445(4) 0.4759(4) 0.3335(4) 0.062(3) Uani 1 1 d . . . . .
H1 H 0.055200 0.508700 0.357600 0.050 Uiso 1 1 d . . . . .
N1 N 0.1079(7) 0.6739(7) 0.4052(9) 0.120(6) Uani 1 1 d . . . . .
C1 C 0.1054(6) 0.5174(8) 0.2117(8) 0.084(5) Uani 1 1 d . . . . .
H1A H 0.126149 0.555236 0.235765 0.100 Uiso 1 1 calc R U . . .
H1B H 0.069613 0.532906 0.177661 0.100 Uiso 1 1 calc R U . . .
Mn2 Mn 0.12450(9) 0.47391(10) 0.35165(11) 0.0634(7) Uani 1 1 d . . . . .
O2 O 0.0907(4) 0.4751(4) 0.2484(4) 0.064(3) Uani 1 1 d . . . . .
N2 N 0.1159(7) 0.1737(7) 0.2867(8) 0.106(5) Uani 1 1 d D U . . .
C2 C 0.1421(9) 0.4850(11) 0.1878(10) 0.113(7) Uani 1 1 d . . . . .
H2A H 0.137225 0.506256 0.150139 0.135 Uiso 1 1 calc R U . . .
H2B H 0.183148 0.488351 0.217344 0.135 Uiso 1 1 calc R U . . .
Mn3 Mn 0.04305(9) 0.36556(11) 0.33036(10) 0.0687(8) Uani 1 1 d . . . . .
O3 O 0.1127(3) 0.3858(4) 0.3281(4) 0.059(2) Uani 1 1 d . . . . .
N3 N 0.1262(5) 0.4197(10) 0.1764(6) 0.102(5) Uani 1 1 d . . . . .
C3 C 0.0400(8) 0.3479(9) 0.1208(9) 0.094(5) Uani 1 1 d . U . . .
H3A H 0.065061 0.311208 0.122774 0.113 Uiso 1 1 calc R U . . .
H3B H 0.003118 0.343472 0.083999 0.113 Uiso 1 1 calc R U . . .
Mn4 Mn 0.11275(9) 0.38691(10) 0.25137(10) 0.0636(8) Uani 1 1 d . . . . .
O4 O 0.000000 0.3920(5) 0.250000 0.055(3) Uani 1 2 d S T P . .
C4 C 0.0663(7) 0.4047(9) 0.1194(8) 0.095(5) Uani 1 1 d . U . . .
H4A H 0.039279 0.440331 0.114898 0.114 Uiso 1 1 calc R U . . .
H4B H 0.072920 0.404672 0.083096 0.114 Uiso 1 1 calc R U . . .
Mn5 Mn 0.04745(10) 0.24673(12) 0.22100(13) 0.0949(11) Uani 1 1 d . . . . .
O5 O 0.1272(4) 0.2984(5) 0.2500(4) 0.084(3) Uani 1 1 d . . . . .
Mn6 Mn 0.05019(10) 0.62421(11) 0.31979(14) 0.0855(10) Uani 1 1 d . . . . .
O6 O 0.000000 0.5724(7) 0.250000 0.082(5) Uani 1 2 d S T P . .
O7 O 0.1280(4) 0.5648(4) 0.3588(5) 0.086(4) Uani 1 1 d . . . . .
O8 O 0.0238(4) 0.5784(5) 0.3775(5) 0.093(4) Uani 1 1 d . . . . .
O9 O 0.2055(4) 0.4707(5) 0.3739(5) 0.074(3) Uani 1 1 d . . . . .
C9 C 0.1787(7) 0.2694(7) 0.2972(9) 0.108(7) Uani 1 1 d . . . . .
H9A H 0.182835 0.281941 0.337375 0.129 Uiso 1 1 calc R U . . .
H9B H 0.213571 0.283111 0.293544 0.129 Uiso 1 1 calc R U . . .
O10 O 0.2077(4) 0.4068(5) 0.3025(5) 0.070(3) Uani 1 1 d . . . . .
C10 C 0.1701(7) 0.1975(8) 0.2882(10) 0.109(7) Uani 1 1 d . . . . .
H10A H 0.171017 0.185785 0.250044 0.131 Uiso 1 1 calc R U . . .
H10B H 0.202759 0.175487 0.321208 0.131 Uiso 1 1 calc R U . . .
O11 O 0.1446(4) 0.4442(6) 0.4427(5) 0.091(4) Uani 1 1 d D . . . .
C11 C 0.0904(7) 0.2352(8) 0.3560(8) 0.089(5) Uani 1 1 d . U . . .
H11A H 0.124767 0.263476 0.371769 0.106 Uiso 1 1 calc R U . . .
H11B H 0.079009 0.227924 0.388658 0.106 Uiso 1 1 calc R U . . .
O12 O 0.0840(5) 0.3608(6) 0.4189(5) 0.097(4) Uani 1 1 d D . . . .
C12 C 0.1043(8) 0.1753(9) 0.3379(9) 0.102(6) Uani 1 1 d . U . . .
H12A H 0.071988 0.145426 0.329944 0.122 Uiso 1 1 calc R U . . .
H12B H 0.138530 0.157782 0.372496 0.122 Uiso 1 1 calc R U . . .
O13 O 0.0438(4) 0.2662(5) 0.3057(5) 0.099(4) Uani 1 1 d . . . . .
C13 C 0.1032(10) 0.0994(11) 0.2571(10) 0.134(8) Uiso 1 1 d . . . . .
H13A H 0.061940 0.088040 0.241728 0.161 Uiso 1 1 calc R U . . .
H13B H 0.114208 0.096029 0.223776 0.161 Uiso 1 1 calc R U . . .
O14 O 0.0298(4) 0.3481(5) 0.1714(5) 0.083(3) Uani 1 1 d . . . . .
O15 O -0.0867(6) 0.6790(6) 0.2229(9) 0.118(5) Uani 1 1 d . . . . .
O16 O -0.0110(6) 0.6960(5) 0.3111(7) 0.109(5) Uani 1 1 d . . . . .
C17 C 0.1759(6) 0.6033(8) 0.3910(10) 0.116(8) Uani 1 1 d . . . . .
H17A H 0.182758 0.631992 0.363012 0.139 Uiso 1 1 calc R U . . .
H17B H 0.210382 0.575924 0.411884 0.139 Uiso 1 1 calc R U . . .
O17 O 0.0231(6) 0.1890(7) 0.1472(7) 0.152(6) Uani 1 1 d D . . . .
C18 C 0.1663(8) 0.6417(11) 0.4348(12) 0.158(11) Uani 1 1 d . . . . .
H18A H 0.196746 0.674805 0.452081 0.189 Uiso 1 1 calc R U . . .
H18B H 0.168247 0.613755 0.467952 0.189 Uiso 1 1 calc R U . . .
C19 C 0.0570(8) 0.5919(10) 0.4429(9) 0.107(6) Uani 1 1 d . U . . .
H19A H 0.087817 0.559588 0.462348 0.128 Uiso 1 1 calc R U . . .
H19B H 0.031305 0.591179 0.462854 0.128 Uiso 1 1 calc R U . . .
C20 C 0.0843(10) 0.6632(10) 0.4471(10) 0.126(8) Uani 1 1 d . . . . .
H20A H 0.053991 0.695633 0.439836 0.151 Uiso 1 1 calc R U . . .
H20B H 0.115173 0.669815 0.488377 0.151 Uiso 1 1 calc R U . . .
C21 C 0.1105(11) 0.7462(12) 0.3923(11) 0.155(9) Uiso 1 1 d D . . . .
H21A H 0.128651 0.750478 0.364820 0.186 Uiso 1 1 calc R U . . .
H21B H 0.070483 0.762183 0.370546 0.186 Uiso 1 1 calc R U . . .
C22 C 0.1424(11) 0.7897(11) 0.4456(11) 0.170(10) Uiso 1 1 d D . . . .
H22A H 0.184373 0.781378 0.464208 0.204 Uiso 1 1 calc R U . . .
H22B H 0.128196 0.784312 0.476367 0.204 Uiso 1 1 calc R U . . .
C23 C 0.1279(13) 0.8582(12) 0.4166(13) 0.193(12) Uiso 1 1 d D . . . .
H23A H 0.141880 0.862033 0.385609 0.232 Uiso 1 1 calc R U . . .
H23B H 0.085621 0.864580 0.396942 0.232 Uiso 1 1 calc R U . . .
C24 C 0.1560(19) 0.9088(18) 0.4641(16) 0.32(2) Uiso 1 1 d D . . . .
H24A H 0.146684 0.951499 0.445551 0.482 Uiso 1 1 calc R U . . .
H24B H 0.141713 0.905192 0.494505 0.482 Uiso 1 1 calc R U . . .
H24C H 0.197862 0.902649 0.483194 0.482 Uiso 1 1 calc R U . . .
C25 C 0.2320(6) 0.4365(8) 0.3493(9) 0.073(5) Uani 1 1 d . . . . .
C26 C 0.2972(7) 0.4364(8) 0.3847(8) 0.098(6) Uani 1 1 d D U . . .
C27 C 0.3075(17) 0.4011(16) 0.4441(13) 0.31(2) Uani 1 1 d D U . . .
H27A H 0.296356 0.355859 0.435442 0.466 Uiso 1 1 calc R U . . .
H27B H 0.348375 0.403871 0.472780 0.466 Uiso 1 1 calc R U . . .
H27C H 0.284221 0.421480 0.461518 0.466 Uiso 1 1 calc R U . . .
C28 C 0.3248(8) 0.4018(12) 0.3515(10) 0.177(11) Uani 1 1 d D U . . .
H28A H 0.309844 0.357753 0.342811 0.265 Uiso 1 1 calc R U . . .
H28B H 0.315871 0.424264 0.313675 0.265 Uiso 1 1 calc R U . . .
H28C H 0.366602 0.400673 0.376142 0.265 Uiso 1 1 calc R U . . .
C29 C 0.3150(13) 0.5041(10) 0.4015(12) 0.192(12) Uani 1 1 d D U . . .
H29A H 0.357031 0.507442 0.427177 0.230 Uiso 1 1 calc R U . . .
H29B H 0.294380 0.523422 0.422919 0.230 Uiso 1 1 calc R U . . .
C30 C 0.2968(11) 0.5378(14) 0.3378(12) 0.201(13) Uani 1 1 d D U . . .
H30A H 0.306761 0.583527 0.343749 0.301 Uiso 1 1 calc R U . . .
H30B H 0.317278 0.517264 0.317358 0.301 Uiso 1 1 calc R U . . .
H30C H 0.255137 0.533113 0.313135 0.301 Uiso 1 1 calc R U . . .
C31 C 0.1245(8) 0.4006(10) 0.4566(7) 0.094(6) Uani 1 1 d D . . . .
C32 C 0.1421(8) 0.3855(9) 0.5226(7) 0.128(7) Uiso 1 1 d D . . . .
C33 C 0.1915(9) 0.4314(9) 0.5583(10) 0.160(10) Uiso 1 1 d D . . . .
H33A H 0.177961 0.475879 0.548945 0.240 Uiso 1 1 calc R U . . .
H33B H 0.205253 0.423545 0.601384 0.240 Uiso 1 1 calc R U . . .
H33C H 0.223064 0.424208 0.547397 0.240 Uiso 1 1 calc R U . . .
C34 C 0.0926(8) 0.4011(9) 0.5405(9) 0.123(7) Uiso 1 1 d D . . . .
H34A H 0.083267 0.447029 0.534275 0.185 Uiso 1 1 calc R U . . .
H34B H 0.058406 0.375748 0.515591 0.185 Uiso 1 1 calc R U . . .
H34C H 0.105307 0.390400 0.582976 0.185 Uiso 1 1 calc R U . . .
C35 C 0.1561(10) 0.3161(9) 0.5322(11) 0.155(9) Uiso 1 1 d D . . . .
H35A H 0.122091 0.289422 0.507489 0.186 Uiso 1 1 calc R U . . .
H35B H 0.170068 0.304323 0.575003 0.186 Uiso 1 1 calc R U . . .
C36 C 0.2026(12) 0.3078(12) 0.5126(15) 0.243(16) Uiso 1 1 d D . . . .
H36A H 0.212462 0.262107 0.514179 0.364 Uiso 1 1 calc R U . . .
H36B H 0.236770 0.332143 0.539533 0.364 Uiso 1 1 calc R U . . .
H36C H 0.189015 0.323669 0.471429 0.364 Uiso 1 1 calc R U . . .
C39 C 0.0565(14) 0.1194(16) 0.0270(17) 0.30(2) Uiso 1 1 d D . . . .
H39A H 0.079358 0.084263 0.052870 0.448 Uiso 1 1 calc R U . . .
H39B H 0.032874 0.102967 -0.013650 0.448 Uiso 1 1 calc R U . . .
H39C H 0.082300 0.153048 0.025458 0.448 Uiso 1 1 calc R U . . .
C41 C -0.0253(15) 0.0965(17) 0.0564(18) 0.32(2) Uiso 1 1 d D . . . .
H41A H -0.052075 0.116677 0.069974 0.380 Uiso 1 1 calc R U . . .
H41B H -0.047943 0.075751 0.016931 0.380 Uiso 1 1 calc R U . . .
C40 C -0.0180(14) 0.2023(14) 0.0111(16) 0.268(18) Uiso 1 1 d D . . . .
H40A H -0.043386 0.220859 0.026847 0.402 Uiso 1 1 calc R U . . .
H40B H 0.008092 0.235655 0.009672 0.402 Uiso 1 1 calc R U . . .
H40C H -0.041333 0.185574 -0.029437 0.402 Uiso 1 1 calc R U . . .
C43 C -0.0610(11) 0.7043(9) 0.2779(15) 0.128(10) Uani 1 1 d D . . . .
C44 C -0.0930(10) 0.7596(10) 0.2943(11) 0.185(11) Uiso 1 1 d D . . . .
C45 C -0.0734(12) 0.7575(15) 0.3635(11) 0.236(15) Uiso 1 1 d D . . . .
H45A H -0.037779 0.782313 0.384267 0.354 Uiso 1 1 calc R U . . .
H45B H -0.066512 0.712770 0.377382 0.354 Uiso 1 1 calc R U . . .
H45C H -0.103572 0.776035 0.372346 0.354 Uiso 1 1 calc R U . . .
C46 C -0.0750(12) 0.8263(12) 0.2759(12) 0.205(13) Uiso 1 1 d D . . . .
H46A H -0.033604 0.833287 0.300109 0.307 Uiso 1 1 calc R U . . .
H46B H -0.083889 0.825218 0.233197 0.307 Uiso 1 1 calc R U . . .
H46C H -0.096508 0.861366 0.282997 0.307 Uiso 1 1 calc R U . . .
C47 C -0.1578(10) 0.7569(14) 0.2527(13) 0.199(12) Uiso 1 1 d D . . . .
H47A H -0.166002 0.754161 0.209831 0.239 Uiso 1 1 calc R U . . .
H47B H -0.178554 0.794064 0.258700 0.239 Uiso 1 1 calc R U . . .
C48 C -0.1739(12) 0.6877(15) 0.2773(14) 0.248(16) Uiso 1 1 d D . . . .
H48A H -0.141554 0.675172 0.315405 0.372 Uiso 1 1 calc R U . . .
H48B H -0.181229 0.653805 0.247418 0.372 Uiso 1 1 calc R U . . .
H48C H -0.208423 0.693999 0.283529 0.372 Uiso 1 1 calc R U . . .
C5 C 0.1712(10) 0.3786(10) 0.1701(10) 0.134(8) Uiso 1 1 d D . . . .
H5A H 0.160088 0.333236 0.170952 0.161 Uiso 1 1 calc R U . . .
H5B H 0.207812 0.385577 0.206676 0.161 Uiso 1 1 calc R U . . .
C6 C 0.1844(13) 0.3858(13) 0.1164(12) 0.223(15) Uiso 1 1 d D . . . .
H6A H 0.201947 0.428416 0.117827 0.268 Uiso 1 1 calc R U . . .
H6B H 0.148153 0.383106 0.078702 0.268 Uiso 1 1 calc R U . . .
O18 O 0.0995(12) 0.1890(10) 0.1348(10) 0.328(19) Uani 1 1 d D . . . .
C37 C 0.0478(11) 0.1781(10) 0.1154(11) 0.185(14) Uiso 1 1 d D . . . .
C38 C 0.0173(10) 0.1475(12) 0.0523(11) 0.161(10) Uiso 1 1 d D . . . .
C14 C 0.1415(17) 0.0553(8) 0.3104(18) 0.260(18) Uiso 1 1 d D . . . .
H14A H 0.125904 0.049441 0.339944 0.312 Uiso 1 1 calc R U . . .
H14B H 0.182079 0.069719 0.330836 0.312 Uiso 1 1 calc R U . . .
C8 C 0.2064(16) 0.2622(17) 0.1138(18) 0.30(2) Uiso 1 1 d D . . . .
H8A H 0.236771 0.233610 0.114617 0.445 Uiso 1 1 calc R U . . .
H8B H 0.198728 0.252805 0.148259 0.445 Uiso 1 1 calc R U . . .
H8C H 0.171151 0.255433 0.076443 0.445 Uiso 1 1 calc R U . . .
C7 C 0.2260(16) 0.3326(18) 0.117(2) 0.37(3) Uiso 1 1 d D . . . .
H7A H 0.262383 0.337702 0.154319 0.445 Uiso 1 1 calc R U . . .
H7B H 0.234930 0.340318 0.082828 0.445 Uiso 1 1 calc R U . . .
C42 C 0.0140(19) 0.048(2) 0.1027(19) 0.35(3) Uiso 1 1 d D . . . .
H42A H -0.009544 0.013652 0.107977 0.528 Uiso 1 1 calc R U . . .
H42B H 0.040406 0.028699 0.088540 0.528 Uiso 1 1 calc R U . . .
H42C H 0.036302 0.069345 0.141221 0.528 Uiso 1 1 calc R U . . .
C15 C 0.133(2) -0.006(2) 0.2696(19) 0.38(3) Uiso 1 1 d D . . . .
H15A H 0.093226 -0.023528 0.253360 0.450 Uiso 1 1 calc R U . . .
H15B H 0.143208 0.002121 0.236345 0.450 Uiso 1 1 calc R U . . .
C16 C 0.1776(16) -0.051(3) 0.319(2) 0.46(4) Uiso 1 1 d D . . . .
H16A H 0.178502 -0.092550 0.301640 0.690 Uiso 1 1 calc R U . . .
H16B H 0.215925 -0.030769 0.334947 0.690 Uiso 1 1 calc R U . . .
H16C H 0.166569 -0.056098 0.351750 0.690 Uiso 1 1 calc R U . . .

loop_
_atom_site_aniso_label
_atom_site_aniso_U_11
_atom_site_aniso_U_22
_atom_site_aniso_U_33
_atom_site_aniso_U_23
_atom_site_aniso_U_13
_atom_site_aniso_U_12
Mn1 0.0473(17) 0.0410(18) 0.075(2) 0.000 0.0282(17) 0.000
O1 0.054(5) 0.050(6) 0.088(8) -0.018(5) 0.036(6) -0.021(4)
N1 0.096(12) 0.073(11) 0.21(2) -0.059(11) 0.083(14) -0.013(8)
C1 0.048(9) 0.105(13) 0.104(14) 0.048(11) 0.039(10) 0.031(9)
Mn2 0.0524(13) 0.0545(14) 0.0796(18) -0.0192(12) 0.0261(13) -0.0134(10)
O2 0.045(5) 0.066(6) 0.078(7) 0.016(5) 0.026(5) 0.018(5)
N2 0.090(8) 0.086(8) 0.118(9) -0.005(7) 0.024(7) 0.011(6)
C2 0.092(15) 0.132(19) 0.123(19) 0.056(15) 0.055(14) 0.033(14)
Mn3 0.0554(14) 0.0713(16) 0.0534(15) 0.0028(12) 0.0008(11) -0.0215(11)
O3 0.050(5) 0.050(6) 0.057(6) -0.001(5) 0.007(5) -0.001(4)
N3 0.050(8) 0.181(17) 0.081(11) 0.003(11) 0.036(8) 0.049(10)
C3 0.079(8) 0.109(9) 0.089(9) -0.008(8) 0.033(7) 0.021(7)
Mn4 0.0554(13) 0.0599(15) 0.0619(16) -0.0059(11) 0.0139(12) 0.0168(11)
O4 0.060(8) 0.027(7) 0.058(8) 0.000 0.008(7) 0.000
C4 0.076(8) 0.119(10) 0.089(9) 0.006(7) 0.037(7) 0.033(7)
Mn5 0.0588(15) 0.0586(16) 0.112(2) -0.0245(15) -0.0117(15) 0.0145(12)
O5 0.066(6) 0.073(7) 0.062(7) -0.023(5) -0.017(5) 0.029(5)
Mn6 0.0629(15) 0.0514(15) 0.156(3) -0.0293(15) 0.0607(18) -0.0101(11)
O6 0.059(9) 0.067(10) 0.131(14) 0.000 0.052(10) 0.000
O7 0.051(6) 0.051(6) 0.147(11) -0.036(6) 0.036(7) -0.013(5)
O8 0.063(7) 0.102(9) 0.103(9) -0.027(7) 0.026(7) 0.004(6)
O9 0.041(5) 0.061(6) 0.102(9) -0.023(6) 0.018(6) -0.006(5)
C9 0.072(11) 0.055(11) 0.126(16) -0.012(10) -0.019(11) 0.024(8)
O10 0.062(6) 0.066(7) 0.069(7) -0.011(6) 0.019(6) 0.009(5)
C10 0.080(13) 0.062(12) 0.17(2) -0.009(12) 0.038(13) 0.014(9)
O11 0.056(7) 0.129(11) 0.072(8) -0.034(7) 0.014(6) -0.036(7)
C11 0.083(8) 0.074(8) 0.092(9) 0.001(7) 0.024(7) 0.003(7)
O12 0.068(7) 0.141(11) 0.061(7) 0.014(7) 0.009(6) -0.044(7)
C12 0.090(9) 0.089(9) 0.104(10) 0.013(8) 0.023(7) 0.003(7)
O13 0.070(7) 0.053(7) 0.103(9) 0.027(6) -0.025(6) -0.006(5)
O14 0.059(6) 0.113(9) 0.061(7) -0.008(6) 0.012(6) 0.036(6)
O15 0.092(10) 0.056(9) 0.237(19) 0.008(9) 0.103(12) 0.006(7)
O16 0.079(8) 0.078(8) 0.197(15) -0.033(8) 0.084(10) 0.000(7)
C17 0.042(9) 0.086(13) 0.20(2) -0.077(14) 0.032(12) -0.023(9)
O17 0.128(12) 0.152(14) 0.128(13) -0.050(10) 0.013(11) 0.014(10)
C18 0.078(14) 0.15(2) 0.21(3) -0.11(2) 0.032(16) 0.004(13)
C19 0.106(7) 0.109(8) 0.109(7) -0.008(5) 0.051(5) 0.000(5)
C20 0.111(16) 0.135(19) 0.14(2) -0.062(15) 0.060(16) -0.016(14)
C25 0.054(10) 0.062(11) 0.105(15) -0.003(10) 0.038(11) 0.014(8)
C26 0.079(8) 0.094(9) 0.116(10) -0.010(8) 0.039(7) 0.007(7)
C27 0.26(3) 0.34(3) 0.30(3) -0.016(18) 0.107(19) 0.026(18)
C28 0.081(13) 0.24(2) 0.18(2) -0.067(19) 0.028(14) 0.061(15)
C29 0.173(15) 0.192(15) 0.206(15) -0.023(9) 0.081(10) 0.004(9)
C30 0.14(2) 0.23(3) 0.24(3) -0.01(2) 0.09(2) -0.084(19)
C31 0.069(12) 0.126(17) 0.061(12) -0.001(11) 0.006(10) -0.039(11)
C43 0.099(18) 0.054(13) 0.27(4) -0.023(16) 0.11(2) 0.014(12)
O18 0.54(5) 0.29(3) 0.30(3) -0.23(2) 0.32(3) -0.30(3)

loop_
_atom_type_symbol
_atom_type_description
_atom_type_scat_dispersion_real
_atom_type_scat_dispersion_imag
_atom_type_scat_source
C C 0.0033 0.0016 'International Tables Vol C Tables 4.2.6.8 and 6.1.1.4'
H H 0.0000 0.0000 'International Tables Vol C Tables 4.2.6.8 and 6.1.1.4'
N N 0.0061 0.0033 'International Tables Vol C Tables 4.2.6.8 and 6.1.1.4'
O O 0.0106 0.0060 'International Tables Vol C Tables 4.2.6.8 and 6.1.1.4'
Mn Mn 0.3368 0.7283 'International Tables Vol C Tables 4.2.6.8 and 6.1.1.4'

loop_
_geom_angle_atom_site_label_1
_geom_angle_atom_site_label_2
_geom_angle_atom_site_label_3
_geom_angle
_geom_angle_site_symmetry_1
_geom_angle_site_symmetry_3
_geom_angle_publ_flag
O6 Mn1 O1 95.1(3) . 2 ?
O6 Mn1 O1 95.1(3) . . ?
O1 Mn1 O1 169.8(5) 2 . ?
O6 Mn1 O4 180.0 . . ?
O1 Mn1 O4 84.9(3) 2 . ?
O1 Mn1 O4 84.9(3) . . ?
O6 Mn1 O2 94.4(2) . . ?
O1 Mn1 O2 95.8(3) 2 . ?
O1 Mn1 O2 83.4(3) . . ?
O4 Mn1 O2 85.6(2) . . ?
O6 Mn1 O2 94.4(2) . 2 ?
O1 Mn1 O2 83.4(3) 2 2 ?
O1 Mn1 O2 95.8(3) . 2 ?
O4 Mn1 O2 85.6(2) . 2 ?
O2 Mn1 O2 171.1(5) . 2 ?
O6 Mn1 Mn3 143.79(5) . 2 ?
O1 Mn1 Mn3 48.7(3) 2 2 ?
O1 Mn1 Mn3 121.1(3) . 2 ?
O4 Mn1 Mn3 36.21(5) . 2 ?
O2 Mn1 Mn3 90.2(2) . 2 ?
O2 Mn1 Mn3 82.6(2) 2 2 ?
O6 Mn1 Mn3 143.79(5) . . ?
O1 Mn1 Mn3 121.1(3) 2 . ?
O1 Mn1 Mn3 48.7(3) . . ?
O4 Mn1 Mn3 36.21(5) . . ?
O2 Mn1 Mn3 82.6(2) . . ?
O2 Mn1 Mn3 90.2(2) 2 . ?
Mn3 Mn1 Mn3 72.42(10) 2 . ?
O6 Mn1 Mn2 93.85(6) . 2 ?
O1 Mn1 Mn2 35.8(3) 2 2 ?
O1 Mn1 Mn2 143.1(2) . 2 ?
O4 Mn1 Mn2 86.15(6) . 2 ?
O2 Mn1 Mn2 131.4(2) . 2 ?
O2 Mn1 Mn2 47.8(2) 2 2 ?
Mn3 Mn1 Mn2 57.78(6) 2 2 ?
Mn3 Mn1 Mn2 115.13(9) . 2 ?
O6 Mn1 Mn2 93.85(6) . . ?
O1 Mn1 Mn2 143.1(2) 2 . ?
O1 Mn1 Mn2 35.8(3) . . ?
O4 Mn1 Mn2 86.15(6) . . ?
O2 Mn1 Mn2 47.8(2) . . ?
O2 Mn1 Mn2 131.4(2) 2 . ?
Mn3 Mn1 Mn2 115.13(9) 2 . ?
Mn3 Mn1 Mn2 57.78(6) . . ?
Mn2 Mn1 Mn2 172.29(13) 2 . ?
Mn1 O1 Mn2 109.2(4) . . ?
Mn1 O1 Mn3 93.4(4) . . ?
Mn2 O1 Mn3 89.2(4) . . ?
C20 N1 C18 104(2) . . ?
C20 N1 C21 111.8(16) . . ?
C18 N1 C21 113.9(17) . . ?
C20 N1 Mn6 107.2(11) . . ?
C18 N1 Mn6 111.1(10) . . ?
C21 N1 Mn6 109.0(15) . . ?
O2 C1 C2 111.9(13) . . ?
O7 Mn2 O3 168.8(5) . . ?
O7 Mn2 O1 90.2(4) . . ?
O3 Mn2 O1 86.5(4) . . ?
O7 Mn2 O9 90.4(4) . . ?
O3 Mn2 O9 93.5(4) . . ?
O1 Mn2 O9 177.1(5) . . ?
O7 Mn2 O11 101.9(5) . . ?
O3 Mn2 O11 88.7(4) . . ?
O1 Mn2 O11 89.1(4) . . ?
O9 Mn2 O11 88.0(4) . . ?
O7 Mn2 O2 94.1(4) . . ?
O3 Mn2 O2 74.9(3) . . ?
O1 Mn2 O2 84.4(4) . . ?
O9 Mn2 O2 98.4(4) . . ?
O11 Mn2 O2 162.7(4) . . ?
O7 Mn2 Mn3 140.7(3) . . ?
O3 Mn2 Mn3 38.0(3) . . ?
O1 Mn2 Mn3 50.6(3) . . ?
O9 Mn2 Mn3 128.7(3) . . ?
O11 Mn2 Mn3 78.0(3) . . ?
O2 Mn2 Mn3 85.5(2) . . ?
O7 Mn2 Mn4 131.7(4) . . ?
O3 Mn2 Mn4 38.5(3) . . ?
O1 Mn2 Mn4 96.8(3) . . ?
O9 Mn2 Mn4 84.9(3) . . ?
O11 Mn2 Mn4 125.8(3) . . ?
O2 Mn2 Mn4 39.9(2) . . ?
Mn3 Mn2 Mn4 65.82(8) . . ?
O7 Mn2 Mn1 89.9(3) . . ?
O3 Mn2 Mn1 81.2(3) . . ?
O1 Mn2 Mn1 35.0(3) . . ?
O9 Mn2 Mn1 147.9(4) . . ?
O11 Mn2 Mn1 123.3(3) . . ?
O2 Mn2 Mn1 49.5(2) . . ?
Mn3 Mn2 Mn1 60.36(7) . . ?
Mn4 Mn2 Mn1 71.17(7) . . ?
C1 O2 Mn4 116.9(9) . . ?
C1 O2 Mn2 129.4(10) . . ?
Mn4 O2 Mn2 89.3(4) . . ?
C1 O2 Mn1 120.5(7) . . ?
Mn4 O2 Mn1 110.8(4) . . ?
Mn2 O2 Mn1 82.7(3) . . ?
C12 N2 C10 122.9(17) . . ?
C12 N2 C13 109.4(15) . . ?
C10 N2 C13 108.8(14) . . ?
C12 N2 Mn5 102.0(11) . . ?
C10 N2 Mn5 102.5(11) . . ?
C13 N2 Mn5 110.4(11) . . ?
N3 C2 C1 109.5(16) . . ?
O3 Mn3 O4 91.5(3) . . ?
O3 Mn3 O14 176.6(4) . 2 ?
O4 Mn3 O14 85.3(3) . 2 ?
O3 Mn3 O12 89.8(4) . . ?
O4 Mn3 O12 165.1(5) . . ?
O14 Mn3 O12 93.0(4) 2 . ?
O3 Mn3 O13 94.4(4) . . ?
O4 Mn3 O13 93.2(4) . . ?
O14 Mn3 O13 86.8(5) 2 . ?
O12 Mn3 O13 101.5(5) . . ?
O3 Mn3 O1 77.0(3) . . ?
O4 Mn3 O1 74.7(4) . . ?
O14 Mn3 O1 101.1(4) 2 . ?
O12 Mn3 O1 91.1(4) . . ?
O13 Mn3 O1 164.8(4) . . ?
O3 Mn3 Mn2 38.6(3) . . ?
O4 Mn3 Mn2 90.3(3) . . ?
O14 Mn3 Mn2 140.1(4) 2 . ?
O12 Mn3 Mn2 81.5(3) . . ?
O13 Mn3 Mn2 133.0(3) . . ?
O1 Mn3 Mn2 40.2(2) . . ?
O3 Mn3 Mn1 82.9(3) . . ?
O4 Mn3 Mn1 36.8(3) . . ?
O14 Mn3 Mn1 93.9(3) 2 . ?
O12 Mn3 Mn1 128.9(4) . . ?
O13 Mn3 Mn1 129.4(3) . . ?
O1 Mn3 Mn1 37.9(2) . . ?
Mn2 Mn3 Mn1 61.86(7) . . ?
O3 Mn3 Mn4 31.5(3) . . ?
O4 Mn3 Mn4 62.90(8) . . ?
O14 Mn3 Mn4 145.9(3) 2 . ?
O12 Mn3 Mn4 120.9(3) . . ?
O13 Mn3 Mn4 83.2(4) . . ?
O1 Mn3 Mn4 83.0(2) . . ?
Mn2 Mn3 Mn4 57.29(7) . . ?
Mn1 Mn3 Mn4 68.45(6) . . ?
Mn3 O3 Mn2 103.4(4) . . ?
Mn3 O3 Mn4 117.4(4) . . ?
Mn2 O3 Mn4 103.0(4) . . ?
C2 N3 C5 113.2(16) . . ?
C2 N3 C4 116.5(16) . . ?
C5 N3 C4 106.8(15) . . ?
C2 N3 Mn4 106.1(12) . . ?
C5 N3 Mn4 110.0(13) . . ?
C4 N3 Mn4 103.8(11) . . ?
C4 C3 O14 108.4(16) . . ?
O5 Mn4 O3 95.5(4) . . ?
O5 Mn4 O2 174.7(4) . . ?
O3 Mn4 O2 85.2(4) . . ?
O5 Mn4 N3 100.6(6) . . ?
O3 Mn4 N3 160.2(6) . . ?
O2 Mn4 N3 79.9(5) . . ?
O5 Mn4 O10 90.8(4) . . ?
O3 Mn4 O10 85.7(4) . . ?
O2 Mn4 O10 94.5(4) . . ?
N3 Mn4 O10 82.7(5) . . ?
O5 Mn4 O14 76.2(4) . . ?
O3 Mn4 O14 116.0(4) . . ?
O2 Mn4 O14 98.8(4) . . ?
N3 Mn4 O14 79.3(5) . . ?
O10 Mn4 O14 155.4(4) . . ?
O5 Mn4 Mn2 131.4(3) . . ?
O3 Mn4 Mn2 38.5(3) . . ?
O2 Mn4 Mn2 50.8(3) . . ?
N3 Mn4 Mn2 122.3(5) . . ?
O10 Mn4 Mn2 74.7(3) . . ?
O14 Mn4 Mn2 129.4(3) . . ?
O5 Mn4 Mn3 92.7(4) . . ?
O3 Mn4 Mn3 31.0(3) . . ?
O2 Mn4 Mn3 85.2(3) . . ?
N3 Mn4 Mn3 156.6(3) . . ?
O10 Mn4 Mn3 116.6(3) . . ?
O14 Mn4 Mn3 85.2(3) . . ?
Mn2 Mn4 Mn3 56.89(7) . . ?
Mn3 O4 Mn3 146.0(6) . 2 ?
Mn3 O4 Mn1 107.0(3) . . ?
Mn3 O4 Mn1 107.0(3) 2 . ?
C3 C4 N3 116.2(16) . . ?
O17 Mn5 O5 117.5(6) . . ?
O17 Mn5 O13 147.6(6) . . ?
O5 Mn5 O13 91.9(4) . . ?
O17 Mn5 O13 88.6(5) . 2 ?
O5 Mn5 O13 139.2(4) . 2 ?
O13 Mn5 O13 75.8(4) . 2 ?
O17 Mn5 N2 94.5(6) . . ?
O5 Mn5 N2 76.9(5) . . ?
O13 Mn5 N2 78.2(5) . . ?
O13 Mn5 N2 135.1(6) 2 . ?
O17 Mn5 O14 98.3(6) . . ?
O5 Mn5 O14 70.5(4) . . ?
O13 Mn5 O14 104.7(4) . . ?
O13 Mn5 O14 75.3(4) 2 . ?
N2 Mn5 O14 147.3(5) . . ?
C9 O5 Mn4 120.5(8) . . ?
C9 O5 Mn5 117.5(10) . . ?
Mn4 O5 Mn5 109.0(4) . . ?
O6 Mn6 O15 97.2(5) . 2 ?
O6 Mn6 O8 93.7(4) . . ?
O15 Mn6 O8 169.1(6) 2 . ?
O6 Mn6 O16 97.2(5) . . ?
O15 Mn6 O16 93.1(5) 2 . ?
O8 Mn6 O16 86.1(5) . . ?
O6 Mn6 O7 101.4(4) . . ?
O15 Mn6 O7 89.8(5) 2 . ?
O8 Mn6 O7 87.5(4) . . ?
O16 Mn6 O7 160.6(5) . . ?
O6 Mn6 N1 173.8(6) . . ?
O15 Mn6 N1 88.1(7) 2 . ?
O8 Mn6 N1 81.0(6) . . ?
O16 Mn6 N1 85.7(5) . . ?
O7 Mn6 N1 75.2(5) . . ?
Mn1 O6 Mn6 123.3(3) . 2 ?
Mn1 O6 Mn6 123.3(3) . . ?
Mn6 O6 Mn6 113.4(7) 2 . ?
C17 O7 Mn2 128.4(10) . . ?
C17 O7 Mn6 109.8(9) . . ?
Mn2 O7 Mn6 121.6(4) . . ?
C19 O8 Mn6 117.4(10) . . ?
C25 O9 Mn2 128.0(10) . . ?
O5 C9 C10 105.6(13) . . ?
C25 O10 Mn4 127.2(9) . . ?
N2 C10 C9 114.4(14) . . ?
C31 O11 Mn2 126.4(10) . . ?
C12 C11 O13 110.3(15) . . ?
C31 O12 Mn3 128.0(10) . . ?
C11 C12 N2 119.0(16) . . ?
C11 O13 Mn3 106.9(9) . . ?
C11 O13 Mn5 111.8(10) . . ?
Mn3 O13 Mn5 117.4(5) . . ?
C11 O13 Mn5 123.7(10) . 2 ?
Mn3 O13 Mn5 96.8(5) . 2 ?
Mn5 O13 Mn5 100.2(4) . 2 ?
C14 C13 N2 104.1(16) . . ?
C3 O14 Mn3 124.3(10) . 2 ?
C3 O14 Mn4 107.3(10) . . ?
Mn3 O14 Mn4 118.9(5) 2 . ?
C3 O14 Mn5 113.2(9) . . ?
Mn3 O14 Mn5 98.1(5) 2 . ?
Mn4 O14 Mn5 88.5(3) . . ?
C43 O15 Mn6 127.8(12) . 2 ?
C43 O16 Mn6 134.6(14) . . ?
O7 C17 C18 109.9(15) . . ?
C37 O17 Mn5 129.7(16) . . ?
C17 C18 N1 110.2(18) . . ?
O8 C19 C20 105.4(15) . . ?
N1 C20 C19 114.1(15) . . ?
C22 C21 N1 117(2) . . ?
C21 C22 C23 103(2) . . ?
C24 C23 C22 110(3) . . ?
O10 C25 O9 124.4(14) . . ?
O10 C25 C26 121.5(14) . . ?
O9 C25 C26 114.0(15) . . ?
C29 C26 C28 116.7(17) . . ?
C29 C26 C25 106.8(17) . . ?
C28 C26 C25 111.2(15) . . ?
C29 C26 C27 106.2(17) . . ?
C28 C26 C27 111.9(17) . . ?
C25 C26 C27 103(2) . . ?
C26 C29 C30 102.6(19) . . ?
O11 C31 O12 125.9(15) . . ?
O11 C31 C32 121.0(15) . . ?
O12 C31 C32 113.1(15) . . ?
C35 C32 C33 115.7(16) . . ?
C35 C32 C31 107.8(16) . . ?
C33 C32 C31 105.5(15) . . ?
C35 C32 C34 109.3(14) . . ?
C33 C32 C34 106.7(14) . . ?
C31 C32 C34 111.9(15) . . ?
C32 C35 C36 103.7(15) . . ?
C42 C41 C38 104(3) . . ?
O16 C43 O15 122.9(18) . . ?
O16 C43 C44 117(2) . . ?
O15 C43 C44 118(2) . . ?
C47 C44 C45 118(2) . . ?
C47 C44 C43 110(2) . . ?
C45 C44 C43 108(2) . . ?
C47 C44 C46 102.2(17) . . ?
C45 C44 C46 110.3(17) . . ?
C43 C44 C46 107.8(19) . . ?
C44 C47 C48 99.3(19) . . ?
N3 C5 C6 121(2) . . ?
C5 C6 C7 110(2) . . ?
O18 C37 O17 120(2) . . ?
O18 C37 C38 117(2) . . ?
O17 C37 C38 123(2) . . ?
C39 C38 C40 109(2) . . ?
C39 C38 C37 116(2) . . ?
C40 C38 C37 105(2) . . ?
C39 C38 C41 113(2) . . ?
C40 C38 C41 109(2) . . ?
C37 C38 C41 106(2) . . ?
C13 C14 C15 94(3) . . ?
C6 C7 C8 118(3) . . ?
C16 C15 C14 97(3) . . ?

loop_
_geom_bond_atom_site_label_1
_geom_bond_atom_site_label_2
_geom_bond_distance
_geom_bond_site_symmetry_2
_geom_bond_publ_flag
Mn1 O6 1.839(14) . ?
Mn1 O1 1.879(10) 2 ?
Mn1 O1 1.879(10) . ?
Mn1 O4 1.911(11) . ?
Mn1 O2 2.373(8) . ?
Mn1 O2 2.373(8) 2 ?
Mn1 Mn3 3.050(3) 2 ?
Mn1 Mn3 3.050(3) . ?
Mn1 Mn2 3.095(2) 2 ?
Mn1 Mn2 3.095(2) . ?
O1 Mn2 1.917(8) . ?
O1 Mn3 2.294(9) . ?
N1 C20 1.44(2) . ?
N1 C18 1.51(2) . ?
N1 C21 1.54(3) . ?
N1 Mn6 2.231(17) . ?
C1 O2 1.437(17) . ?
C1 C2 1.49(2) . ?
Mn2 O7 1.896(9) . ?
Mn2 O3 1.906(8) . ?
Mn2 O9 1.919(9) . ?
Mn2 O11 2.173(12) . ?
Mn2 O2 2.311(10) . ?
Mn2 Mn3 2.969(3) . ?
Mn2 Mn4 2.982(3) . ?
O2 Mn4 1.912(9) . ?
N2 C12 1.43(2) . ?
N2 C10 1.47(2) . ?
N2 C13 1.68(2) . ?
N2 Mn5 2.354(14) . ?
C2 N3 1.41(2) . ?
Mn3 O3 1.878(9) . ?
Mn3 O4 1.884(4) . ?
Mn3 O14 1.903(10) 2 ?
Mn3 O12 1.973(10) . ?
Mn3 O13 2.157(11) . ?
Mn3 Mn4 3.234(3) . ?
O3 Mn4 1.906(9) . ?
N3 C5 1.51(2) . ?
N3 C4 1.60(2) . ?
N3 Mn4 2.151(16) . ?
C3 C4 1.37(2) . ?
C3 O14 1.394(19) . ?
Mn4 O5 1.882(9) . ?
Mn4 O10 2.248(10) . ?
Mn4 O14 2.327(10) . ?
Mn5 O17 2.041(15) . ?
Mn5 O5 2.149(11) . ?
Mn5 O13 2.186(14) . ?
Mn5 O13 2.189(11) 2 ?
Mn5 O14 2.381(11) . ?
O5 C9 1.458(16) . ?
Mn6 O6 1.963(8) . ?
Mn6 O15 2.052(15) 2 ?
Mn6 O8 2.073(13) . ?
Mn6 O16 2.118(12) . ?
Mn6 O7 2.190(10) . ?
O7 C17 1.391(15) . ?
O8 C19 1.49(2) . ?
O9 C25 1.313(17) . ?
C9 C10 1.51(2) . ?
O10 C25 1.215(18) . ?
O11 C31 1.171(18) . ?
C11 C12 1.42(2) . ?
C11 O13 1.447(17) . ?
O12 C31 1.336(19) . ?
C13 C14 1.55(3) . ?
O15 C43 1.33(3) . ?
O16 C43 1.20(3) . ?
C17 C18 1.46(2) . ?
O17 C37 1.239(17) . ?
C19 C20 1.63(3) . ?
C21 C22 1.510(17) . ?
C22 C23 1.564(17) . ?
C23 C24 1.505(18) . ?
C25 C26 1.52(2) . ?
C26 C29 1.482(16) . ?
C26 C28 1.494(15) . ?
C26 C27 1.561(17) . ?
C29 C30 1.598(17) . ?
C31 C32 1.527(15) . ?
C32 C35 1.482(15) . ?
C32 C33 1.525(16) . ?
C32 C34 1.565(15) . ?
C35 C36 1.494(17) . ?
C39 C38 1.528(18) . ?
C41 C42 1.533(19) . ?
C41 C38 1.565(18) . ?
C40 C38 1.534(17) . ?
C43 C44 1.574(17) . ?
C44 C47 1.532(17) . ?
C44 C45 1.561(17) . ?
C44 C46 1.593(17) . ?
C47 C48 1.69(3) . ?
C5 C6 1.524(13) . ?
C6 C7 1.538(18) . ?
O18 C37 1.226(17) . ?
C37 C38 1.543(17) . ?
C14 C15 1.58(4) . ?
C8 C7 1.540(19) . ?
C15 C16 1.561(19) . ?
